data_9001408
loop_
_publ_author_name
'Bish, D. L.'
'Burnham, C. W.'

_publ_section_title
;
 Rietveld refinement of the crystal structure of fibrolitic sillimanite using
 neutron powder diffraction data
;
_journal_name_full 'American Mineralogist'
_journal_page_first 374
_journal_page_last 379
_journal_volume 77
_journal_year 1992
_chemical_formula_sum 'Al2 O5 Si'
_chemical_name_mineral Sillimanite
_space_group_IT_number 62
_symmetry_space_group_name_Hall '-P 2c 2ab'
_symmetry_space_group_name_H-M 'P b n m'
_cell_angle_alpha 90
_cell_angle_beta 90
_cell_angle_gamma 90
_cell_formula_units_Z 4
_cell_length_a 7.4841
_cell_length_b 7.6720
_cell_length_c 5.7707
_cell_volume 331.342
_database_code_amcsd 0001446
_exptl_crystal_density_diffrn 3.248
_cod_original_formula_sum 'Al2 Si O5'
_cod_database_code 9001408

loop_
_space_group_symop_operation_xyz
x,y,z
x,y,1/2-z
-x,-y,1/2+z
1/2+x,1/2-y,1/2+z
1/2-x,1/2+y,1/2-z
1/2-x,1/2+y,z
1/2+x,1/2-y,-z
-x,-y,-z

loop_
_atom_site_label
_atom_site_fract_x
_atom_site_fract_y
_atom_site_fract_z
_atom_site_occupancy
_atom_site_U_iso_or_equiv
_atom_site_type_symbol
_atom_site_attached_hydrogens
Al1 0.00000 0.00000 0.00000 1.00000 0.00210 Al 0
Al2 0.14280 0.34330 0.25000 0.91000 0.00310 Al 0
Si2 0.14280 0.34330 0.25000 0.09000 0.00310 Si 0
Si3 0.15240 0.34120 0.75000 0.91000 0.00280 Si 0
Al3 0.15240 0.34120 0.75000 0.09000 0.00280 Al 0
OA 0.36070 0.40690 0.75000 1.00000 0.00170 O 0
OB 0.35540 0.43610 0.25000 1.00000 0.00230 O 0
OC 0.47830 0.00350 0.75000 1.00000 0.00870 O 0
OD 0.12560 0.22220 0.51310 1.00000 0.00330 O 0

loop_
_cod_changelog_entry_id
_cod_changelog_entry_author
_cod_changelog_entry_date
_cod_changelog_entry_text
1
;cod-tools version 3.8.0
Id: cif_guess_AMCSD_atom_types 9581 2023-05-17 12:35:41Z saulius
;
2023-05-23T09:16:45+03:00
;Derived atom types and hydrogen counts
from atom names that follow the AMCSD naming convention
(Wat == water, O-H == hydroxyl).
;

loop_
_cod_related_entry_id
_cod_related_entry_database
_cod_related_entry_code
1 MPOD 1000189
2 MPOD 1000193
3 AMCSD 0001446
